data_2006889
loop_
_publ_author_name
'Mackay, Maureen F.'
'Banwell, Martin G.'
'Pallich, Susanne'
'Phyland, James R.'

_publ_section_title
;
 Novel Products from the Rearrangement of Some
 [<i>n</i>.3.1]Propellanes
;
_journal_issue 12
_journal_name_full 'Acta Crystallographica Section C'
_journal_page_first 2000
_journal_page_last 2002
_journal_paper_doi 10.1107/S0108270197010044
_journal_volume 53
_journal_year 1997
_chemical_formula_moiety 'C12 H13 Cl3 O'
_chemical_formula_structural 'C12 H13 Cl3 O'
_chemical_formula_sum 'C12 H13 Cl3 O'
_chemical_formula_weight 279.59
_chemical_melting_point 324.5(5)
_chemical_name_systematic
;(3a\a,6\a)-(E)-5-Chloromethylene-8,8-dichloro-6-methoxy-1,2,3,4,5,6-hexahydro-
3a,6-methanO-3aH-indene
;
_space_group_IT_number 19
_symmetry_cell_setting orthorhombic
_symmetry_space_group_name_Hall 'P 2ac 2ab'
_symmetry_space_group_name_H-M 'P 21 21 21'
_audit_creation_method 'SHELXL-93 ( Sheldrick,1993)'
_cell_angle_alpha 90
_cell_angle_beta 90
_cell_angle_gamma 90
_cell_formula_units_Z 4
_cell_length_a 9.818(2)
_cell_length_b 11.1910(10)
_cell_length_c 11.7900(10)
_cell_measurement_reflns_used 25
_cell_measurement_temperature 292(2)
_cell_measurement_theta_max 18
_cell_measurement_theta_min 17
_cell_volume 1295.4(3)
_computing_cell_refinement 'Rigaku AFC software'
_computing_data_collection 'Rigaku AFC software'
_computing_data_reduction 'Rigaku AFC software'
_computing_molecular_graphics 'ORTEPII (Johnson, 1976)'
_computing_publication_material SHELXL93
_computing_structure_refinement 'SHELXL93 (Sheldrick, 1993)'
_computing_structure_solution 'SHELXS86 (Sheldrick, 1985)'
_diffrn_ambient_temperature 292(2)
_diffrn_measurement_device 'Rigaku AFC'
_diffrn_measurement_method w/2\q
_diffrn_radiation_monochromator graphite
_diffrn_radiation_source 'fine-focus sealed tube'
_diffrn_radiation_type CuK\a
_diffrn_radiation_wavelength 1.5418
_diffrn_reflns_av_R_equivalents 0.0
_diffrn_reflns_av_sigmaI/netI 0.0
_diffrn_reflns_limit_h_max 11
_diffrn_reflns_limit_h_min 0
_diffrn_reflns_limit_k_max 13
_diffrn_reflns_limit_k_min 0
_diffrn_reflns_limit_l_max 13
_diffrn_reflns_limit_l_min 0
_diffrn_reflns_number 1084
_diffrn_reflns_theta_max 65.0
_diffrn_reflns_theta_min 5.5
_diffrn_standards_decay_% <4.5
_diffrn_standards_interval_count 100
_diffrn_standards_number 3
_exptl_absorpt_coefficient_mu 6.21
_exptl_absorpt_correction_T_max 0.327
_exptl_absorpt_correction_T_min 0.184
_exptl_absorpt_correction_type 'Gaussian (SHELX76: Sheldrick, 1976)'
_exptl_crystal_colour colourless
_exptl_crystal_density_diffrn 1.434
_exptl_crystal_density_method 'not measured'
_exptl_crystal_description prismatic
_exptl_crystal_F_000 576.0
_exptl_crystal_size_max 0.310
_exptl_crystal_size_mid 0.308
_exptl_crystal_size_min 0.256
_refine_diff_density_max 0.190
_refine_diff_density_min -0.189
_refine_ls_abs_structure_details 'Flack (1983)'
_refine_ls_abs_structure_Flack 0.15(5)
_refine_ls_extinction_method none
_refine_ls_goodness_of_fit_all 1.109
_refine_ls_goodness_of_fit_obs 1.109
_refine_ls_hydrogen_treatment refU
_refine_ls_matrix_type full
_refine_ls_number_parameters 159
_refine_ls_number_reflns 1084
_refine_ls_number_restraints 0
_refine_ls_restrained_S_all 1.109
_refine_ls_restrained_S_obs 1.109
_refine_ls_R_factor_all 0.039
_refine_ls_R_factor_obs .037
_refine_ls_shift/esd_max 0.017
_refine_ls_shift/esd_mean 0.001
_refine_ls_structure_factor_coef Fsqd
_refine_ls_weighting_details 'w = 1/[\s^2^(Fo^2^)+(0.0731P)^2^+0.1681P] where P = (Fo^2^+2Fc^2^)/3'
_refine_ls_weighting_scheme calc
_refine_ls_wR_factor_all 1.107
_refine_ls_wR_factor_obs 1.107
_reflns_number_observed 1026
_reflns_number_total 1084
_reflns_observed_criterion >2sigma(I)
_cod_data_source_file ta1168.cif
_cod_data_source_block 4
_cod_depositor_comments
;
 Removing the "\" symbol from the _chemical_name_systematic
 data item value.

 Antanas Vaitkus,
 2017-03-27

The following automatic conversions were performed:

'_chemical_melting_point' value '324-325' was changed to '324.5(5)' -
the average value was taken and precision was estimated.

Automatic conversion script
Id: cif_fix_values 1646 2011-03-28 12:23:43Z adriana 

The following automatic conversions were performed:

'_chemical_melting_point' value '324-325' was changed to '324.5(5)' -
the average value was taken and precision was estimated.

Automatic conversion script
Id: cif_fix_values 1715 2011-07-08 13:25:40Z adriana 

The following automatic conversions were performed:

'_refine_ls_weighting_scheme' value 'calc w =
1/[\s^2^(Fo^2^)+(0.0731P)^2^+0.1681P] where P = (Fo^2^+2Fc^2^)/3' was
changed to 'calc'. New tag '_refine_ls_weighting_details' was
created. The value of the new tag was set to 'w =
1/[\s^2^(Fo^2^)+(0.0731P)^2^+0.1681P] where P = (Fo^2^+2Fc^2^)/3'.

Automatic conversion script
Id: cif_fix_values 3143 2015-03-26 13:38:13Z robertas 
;
_cod_database_code 2006889

loop_
_symmetry_equiv_pos_as_xyz
'x, y, z'
'-x+1/2, -y, z+1/2'
'x+1/2, -y+1/2, -z'
'-x, y+1/2, -z+1/2'

loop_
_atom_site_aniso_label
_atom_site_aniso_U_11
_atom_site_aniso_U_22
_atom_site_aniso_U_33
_atom_site_aniso_U_12
_atom_site_aniso_U_13
_atom_site_aniso_U_23
C1 .148(7) .059(3) .065(4) -.034(4) -.009(5) -.015(3)
C2 .119(6) .075(4) .257(16) -.051(5) .093(8) -.029(7)
C3 .064(4) .083(4) .104(5) -.023(3) .021(4) -.003(4)
C3a .054(2) .042(2) .061(3) -.002(2) .021(2) -.004(2)
C4 .056(3) .062(3) .057(3) .005(2) -.003(3) .001(2)
C5 .052(2) .047(2) .036(2) .010(2) .000(2) -.002(2)
C5' .077(4) .055(3) .062(3) .014(3) .035(3) .009(2)
Cl5 .154(2) .0746(9) .0491(7) .0135(11) -.0041(9) .0194(6)
C6 .041(2) .054(2) .044(2) .002(2) .001(2) .007(2)
O6 .047(2) .098(3) .078(3) .004(2) -.014(2) .018(2)
C6' .042(3) .111(5) .091(5) .012(3) -.027(3) .012(4)
C7a .062(3) .043(2) .039(2) .002(2) .013(2) .001(2)
C7 .072(3) .042(2) .051(3) .015(2) .002(3) .000(2)
C8 .063(3) .035(2) .039(2) -.003(2) .009(2) .000(2)
Cl8 .1276(13) .0819(9) .0438(6) -.0211(9) -.0051(8) .0082(6)
Cl8' .1114(11) .0475(6) .0763(8) -.0179(7) .0260(9) -.0151(6)

loop_
_atom_site_label
_atom_site_fract_x
_atom_site_fract_y
_atom_site_fract_z
_atom_site_U_iso_or_equiv
_atom_site_thermal_displace_type
_atom_site_calc_flag
_atom_site_refinement_flags
_atom_site_occupancy
_atom_site_disorder_group
_atom_site_type_symbol
C1 .1395(9) .4287(5) .7872(6) .091(2) Uani d . 1 . C
H1a .1753 .3559 .8204 .15(4) Uiso calc R 1 . H
H1b .0956 .4097 .7157 .11(3) Uiso calc R 1 . H
C2 .0387(10) .4925(7) .8698(14) .150(5) Uani d . 1 . C
H2a -.0542 .4700 .8520 .08(2) Uiso calc R 1 . H
H2b .0578 .4689 .9474 .21(7) Uiso calc R 1 . H
C3 .0559(6) .6246(6) .8573(7) .084(2) Uani d . 1 . C
H3a .0552 .6632 .9310 .11(3) Uiso calc R 1 . H
H3b -.0170 .6579 .8116 .07(2) Uiso calc R 1 . H
C3a .1926(5) .6422(4) .7992(5) .0524(11) Uani d . 1 . C
C4 .1943(5) .7114(5) .6828(5) .0585(12) Uani d . 1 . C
H4a .1490 .6661 .6237 .13(3) Uiso calc R 1 . H
H4b .1514 .7892 .6896 .09(2) Uiso calc R 1 . H
C5 .3424(5) .7228(4) .6599(4) .0448(10) Uani d . 1 . C
C5' .4063(6) .7794(5) .5734(4) .0649(15) Uani d . 1 . C
H5' .5009 .7779 .5696 .068(17) Uiso calc R 1 . H
Cl5 .3169(2) .85308(13) .47152(11) .0925(6) Uani d . 1 . Cl
C6 .4164(4) .6590(4) .7536(4) .0463(10) Uani d . 1 . C
O6 .5522(3) .6901(4) .7589(4) .0742(11) Uani d . 1 . O
C6' .6426(6) .6230(7) .8253(7) .081(2) Uani d . 1 . C
H6a .7324 .6565 .8197 .10(2) Uiso calc R 1 . H
H6b .6440 .5419 .7988 .10(3) Uiso calc R 1 . H
H6g .6134 .6246 .9030 .40(14) Uiso calc R 1 . H
C7a .2474(5) .5181(4) .7715(4) .0481(10) Uani d . 1 . C
C7 .3781(6) .5254(4) .7448(4) .0548(12) Uani d . 1 . C
H7 .4354 .4626 .7247 .07(2) Uiso calc R 1 . H
C8 .3201(5) .6934(4) .8572(4) .0457(10) Uani d . 1 . C
Cl8 .3563(2) .62452(13) .98790(11) .0844(5) Uani d . 1 . Cl
Cl8' .3134(2) .85072(11) .88086(13) .0784(5) Uani d . 1 . Cl

loop_
_atom_type_symbol
_atom_type_description
_atom_type_scat_dispersion_real
_atom_type_scat_dispersion_imag
_atom_type_scat_source
Cl Cl 0.3639 0.7018 'International Tables Vol C Tables 4.2.6.8 and 6.1.1.4'
O O 0.0492 0.0322 'International Tables Vol C Tables 4.2.6.8 and 6.1.1.4'
C C 0.0181 0.0091 'International Tables Vol C Tables 4.2.6.8 and 6.1.1.4'
H H 0.0000 0.0000 'International Tables Vol C Tables 4.2.6.8 and 6.1.1.4'

loop_
_geom_angle_atom_site_label_1
_geom_angle_atom_site_label_2
_geom_angle_atom_site_label_3
_geom_angle
_geom_angle_publ_flag
C2 C1 C7a 103.0(4) yes
C1 C2 C3 108.6(7) yes
C2 C3 C3a 105.8(6) yes
C3 C3a C4 117.8(5) yes
C3 C3a C7a 106.8(4) yes
C3 C3a C8 124.5(5) yes
C4 C3a C7a 105.0(4) yes
C4 C3a C8 101.3(3) yes
C7a C3a C8 98.5(4) yes
C3a C4 C5 102.2(4) yes
C4 C5 C5' 129.1(5) yes
C4 C5 C6 107.4(4) yes
C5' C5 C6 123.5(4) yes
C5 C5' Cl5 121.3(4) yes
C5 C6 O6 112.4(4) yes
C5 C6 C7 107.1(4) yes
C5 C6 C8 99.3(3) yes
O6 C6 C7 118.8(4) yes
O6 C6 C8 118.5(4) yes
C7 C6 C8 98.1(3) yes
C6 O6 C6' 120.2(5) yes
C6 C7 C7a 106.2(4) yes
C1 C7a C7 140.5(5) yes
C1 C7a C3a 109.8(5) yes
C3a C7a C7 109.7(4) yes
C3a C8 C6 92.9(3) yes
C3a C8 Cl8 113.0(3) yes
C3a C8 Cl8' 114.0(3) yes
C6 C8 Cl8 116.5(3) yes
C6 C8 Cl8' 112.4(3) yes
Cl8 C8 Cl8' 107.7(2) yes

loop_
_geom_bond_atom_site_label_1
_geom_bond_atom_site_label_2
_geom_bond_site_symmetry_2
_geom_bond_distance
_geom_bond_publ_flag
C1 C2 . 1.562(11) yes
C1 C7a . 1.468(8) yes
C2 C3 . 1.495(10) yes
C3 C3a . 1.520(7) yes
C3a C4 . 1.576(7) yes
C3a C7a . 1.525(6) yes
C3a C8 . 1.538(7) yes
C4 C5 . 1.484(7) yes
C5 C5' . 1.354(6) yes
C5 C6 . 1.503(6) yes
C5' Cl5 . 1.701(6) yes
C6 O6 . 1.380(6) yes
C6 C7 . 1.545(7) yes
C6 C8 . 1.592(6) yes
O6 C6' . 1.402(7) yes
C7 C7a . 1.323(8) yes
C8 Cl8 . 1.759(4) yes
C8 Cl8' . 1.783(4) yes

loop_
_geom_torsion_atom_site_label_1
_geom_torsion_atom_site_label_2
_geom_torsion_atom_site_label_3
_geom_torsion_atom_site_label_4
_geom_torsion
_geom_torsion_publ_flag
C1 C2 C3 C3a 17.8(12) yes
C2 C3 C3a C7a -4.0(9) yes
C3 C3a C7a C1 -12.2(6) yes
C3a C7a C1 C2 22.2(9) yes
C7a C1 C2 C3 -24.8(12) yes
C3a C4 C5 C6 -2.7(5) yes
C4 C5 C6 C7 -64.2(5) yes
C5 C6 C7 C7a 67.9(5) yes
C6 C7 C7a C3a 0.1(5) yes
C7 C7a C3a C4 -68.4(5) yes
C7a C3a C4 C5 67.5(5) yes
C3a C4 C5 C5' 176.8(5) yes
C4 C5 C5' Cl5 -1.0(8) yes
C5' C5 C6 O6 -16.0(6) yes
C5 C6 O6 C6' 167.3(5) yes
C2 C3 C3a C8 109.3(9) yes
C7 C7a C3a C8 35.8(5) yes
C4 C5 C6 C8 37.3(4) yes
C5 C6 C8 Cl8' 61.6(4) yes
C7a C3a C8 Cl8 68.0(3) yes

loop_
_cod_related_entry_id
_cod_related_entry_database
_cod_related_entry_code
1 ChemSpider 21186143
